data_4030930
loop_
_publ_author_name
'Srinivas, Harathi D.'
'Maity, Prantik'
'Yap, Glenn P. A.'
'Watson, Mary P.'

_publ_section_title
;
 Enantioselective Copper-Catalyzed Alkynylation of Benzopyranyl
 Oxocarbenium Ions
;
_journal_name_full 'The Journal of Organic Chemistry'
_journal_page_first 150407082540000
_journal_paper_doi 10.1021/acs.joc.5b00364
_journal_year 2015
_chemical_absolute_configuration ad
_chemical_formula_sum 'C23 H16 O'
_chemical_formula_weight 308.36
_chemical_name_systematic
; 
 ? 
;
_space_group_IT_number 4
_symmetry_cell_setting monoclinic
_symmetry_space_group_name_Hall 'P 2yb'
_symmetry_space_group_name_H-M 'P 1 21 1'
_atom_sites_solution_hydrogens geom
_atom_sites_solution_primary direct
_atom_sites_solution_secondary difmap
_audit_creation_method SHELXL-97
_cell_angle_alpha 90.00
_cell_angle_beta 95.4440(10)
_cell_angle_gamma 90.00
_cell_formula_units_Z 2
_cell_length_a 9.0936(2)
_cell_length_b 7.49430(10)
_cell_length_c 11.9251(2)
_cell_measurement_reflns_used 9985
_cell_measurement_temperature 120(2)
_cell_measurement_theta_max 73.57
_cell_measurement_theta_min 3.72
_cell_volume 809.03(2)
_computing_cell_refinement 'Bruker SAINT'
_computing_data_collection 'Bruker APEX2'
_computing_data_reduction 'Bruker SAINT'
_computing_molecular_graphics 'Bruker SHELXTL'
_computing_publication_material 'Bruker SHELXTL'
_computing_structure_refinement 'SHELXL-97 (Sheldrick, 2008)'
_computing_structure_solution 'SHELXS-97 (Sheldrick, 2008)'
_diffrn_ambient_temperature 120(2)
_diffrn_detector_area_resol_mean 8.33
_diffrn_measured_fraction_theta_full 0.999
_diffrn_measured_fraction_theta_max 0.998
_diffrn_measurement_device_type 'Bruker AXS APEX diffractometer'
_diffrn_measurement_method '\f and \w scans'
_diffrn_radiation_monochromator graphite
_diffrn_radiation_source 'fine-focus sealed tube'
_diffrn_radiation_type CuK\a
_diffrn_radiation_wavelength 1.54178
_diffrn_reflns_av_R_equivalents 0.0299
_diffrn_reflns_av_sigmaI/netI 0.0195
_diffrn_reflns_limit_h_max 11
_diffrn_reflns_limit_h_min -11
_diffrn_reflns_limit_k_max 9
_diffrn_reflns_limit_k_min -9
_diffrn_reflns_limit_l_max 14
_diffrn_reflns_limit_l_min -14
_diffrn_reflns_number 20734
_diffrn_reflns_theta_full 67.00
_diffrn_reflns_theta_max 73.75
_diffrn_reflns_theta_min 3.72
_exptl_absorpt_coefficient_mu 0.589
_exptl_absorpt_correction_T_max 0.9683
_exptl_absorpt_correction_T_min 0.9019
_exptl_absorpt_correction_type numerical
_exptl_absorpt_process_details 'APEX2 (Bruker, 2007)'
_exptl_crystal_colour brown
_exptl_crystal_density_diffrn 1.266
_exptl_crystal_density_method 'not measured'
_exptl_crystal_description plate
_exptl_crystal_F_000 324
_exptl_crystal_size_max 0.18
_exptl_crystal_size_mid 0.14
_exptl_crystal_size_min 0.06
_refine_diff_density_max 0.153
_refine_diff_density_min -0.221
_refine_diff_density_rms 0.036
_refine_ls_abs_structure_details 'Flack H D (1983), Acta Cryst. A39, 876-881'
_refine_ls_abs_structure_Flack -0.02(19)
_refine_ls_extinction_method none
_refine_ls_goodness_of_fit_ref 1.039
_refine_ls_hydrogen_treatment constr
_refine_ls_matrix_type full
_refine_ls_number_parameters 218
_refine_ls_number_reflns 3192
_refine_ls_number_restraints 1
_refine_ls_restrained_S_all 1.039
_refine_ls_R_factor_all 0.0264
_refine_ls_R_factor_gt 0.0259
_refine_ls_shift/su_max 0.000
_refine_ls_shift/su_mean 0.000
_refine_ls_structure_factor_coef Fsqd
_refine_ls_weighting_details 'calc w=1/[\s^2^(Fo^2^)+(0.0391P)^2^+0.1060P] where P=(Fo^2^+2Fc^2^)/3'
_refine_ls_weighting_scheme calc
_refine_ls_wR_factor_gt 0.0672
_refine_ls_wR_factor_ref 0.0676
_reflns_number_gt 3136
_reflns_number_total 3192
_reflns_threshold_expression >2sigma(I)
_cod_data_source_file jo5b00364_si_002.cif
_cod_data_source_block cu_mary008
_cod_depositor_comments
;
The following automatic conversions were performed:

'_symmetry_cell_setting' value 'Monoclinic' changed to 'monoclinic'
according to
/usr/data/users/saulius/crontab/automatic-downloads/rss-feeds/ACS/lib/dictionaries/cif_core.dic
dictionary named 'cif_core.dic' version 2.4.2 from 2011-04-26.

Automatic conversion script
Id: cif_fix_values 3143 2015-03-26 13:38:13Z robertas 
;
_cod_original_sg_symbol_H-M P2(1)
_cod_database_code 4030930

loop_
_symmetry_equiv_pos_as_xyz
'x, y, z'
'-x, y+1/2, -z'

loop_
_atom_site_label
_atom_site_type_symbol
_atom_site_fract_x
_atom_site_fract_y
_atom_site_fract_z
_atom_site_U_iso_or_equiv
_atom_site_adp_type
_atom_site_occupancy
_atom_site_symmetry_multiplicity
_atom_site_calc_flag
_atom_site_refinement_flags
C1 C 0.39850(12) 0.69043(14) 0.31470(10) 0.0232(2) Uani 1 1 d .
C2 C 0.54038(12) 0.72774(15) 0.28688(11) 0.0276(2) Uani 1 1 d .
H2 H 0.5569 0.7581 0.2118 0.033 Uiso 1 1 calc R
C3 C 0.65733(12) 0.72012(16) 0.37023(11) 0.0302(3) Uani 1 1 d .
H3 H 0.7544 0.7478 0.3525 0.036 Uiso 1 1 calc R
C4 C 0.63351(12) 0.67225(16) 0.47938(11) 0.0292(3) Uani 1 1 d .
H4 H 0.7145 0.6648 0.5357 0.035 Uiso 1 1 calc R
C5 C 0.49126(12) 0.63513(14) 0.50655(10) 0.0249(2) Uani 1 1 d .
H5 H 0.4759 0.6007 0.5812 0.030 Uiso 1 1 calc R
C6 C 0.37016(11) 0.64804(14) 0.42458(9) 0.0215(2) Uani 1 1 d .
C7 C 0.21408(11) 0.62359(13) 0.44737(9) 0.0205(2) Uani 1 1 d .
C8 C 0.22875(11) 0.76909(14) 0.63803(9) 0.0230(2) Uani 1 1 d .
H8 H 0.3095 0.8392 0.6183 0.028 Uiso 1 1 calc R
C9 C 0.17437(12) 0.79370(16) 0.74203(10) 0.0264(2) Uani 1 1 d .
H9 H 0.2179 0.8809 0.7926 0.032 Uiso 1 1 calc R
C10 C 0.05699(12) 0.69180(16) 0.77249(9) 0.0272(2) Uani 1 1 d .
H10 H 0.0200 0.7091 0.8436 0.033 Uiso 1 1 calc R
C11 C -0.00594(12) 0.56442(16) 0.69825(10) 0.0270(2) Uani 1 1 d .
H11 H -0.0860 0.4940 0.7187 0.032 Uiso 1 1 calc R
C12 C 0.04771(11) 0.53958(15) 0.59422(9) 0.0239(2) Uani 1 1 d .
H12 H 0.0039 0.4520 0.5440 0.029 Uiso 1 1 calc R
C13 C 0.16577(11) 0.64224(14) 0.56230(9) 0.0209(2) Uani 1 1 d .
C14 C 0.11509(11) 0.59565(14) 0.35880(9) 0.0220(2) Uani 1 1 d .
H14 H 0.0135 0.5831 0.3697 0.026 Uiso 1 1 calc R
C15 C 0.16402(11) 0.58396(15) 0.24163(9) 0.0235(2) Uani 1 1 d .
H15 H 0.1975 0.4595 0.2276 0.028 Uiso 1 1 calc R
C16 C 0.04389(12) 0.63188(16) 0.15583(9) 0.0259(2) Uani 1 1 d .
C17 C -0.06262(12) 0.66606(16) 0.09321(9) 0.0254(2) Uani 1 1 d .
C18 C -0.26762(13) 0.86705(17) 0.02752(10) 0.0283(2) Uani 1 1 d .
H18 H -0.2356 0.9492 0.0854 0.034 Uiso 1 1 calc R
C19 C -0.38972(13) 0.90608(18) -0.04671(11) 0.0325(3) Uani 1 1 d .
H19 H -0.4421 1.0145 -0.0393 0.039 Uiso 1 1 calc R
C20 C -0.43565(13) 0.7872(2) -0.13183(10) 0.0338(3) Uani 1 1 d .
H20 H -0.5185 0.8153 -0.1834 0.041 Uiso 1 1 calc R
C21 C -0.36141(13) 0.62766(18) -0.14220(10) 0.0325(3) Uani 1 1 d .
H21 H -0.3938 0.5466 -0.2007 0.039 Uiso 1 1 calc R
C22 C -0.24001(12) 0.58554(16) -0.06770(10) 0.0279(2) Uani 1 1 d .
H22 H -0.1901 0.4752 -0.0743 0.033 Uiso 1 1 calc R
C23 C -0.19125(11) 0.70631(16) 0.01733(9) 0.0237(2) Uani 1 1 d .
O1 O 0.28493(8) 0.70673(11) 0.22960(7) 0.02577(18) Uani 1 1 d .

loop_
_atom_site_aniso_label
_atom_site_aniso_U_11
_atom_site_aniso_U_22
_atom_site_aniso_U_33
_atom_site_aniso_U_23
_atom_site_aniso_U_13
_atom_site_aniso_U_12
C1 0.0214(5) 0.0183(5) 0.0299(6) -0.0013(4) 0.0026(4) -0.0002(4)
C2 0.0253(5) 0.0223(5) 0.0364(6) -0.0017(5) 0.0097(5) -0.0024(4)
C3 0.0195(5) 0.0223(5) 0.0495(7) -0.0063(5) 0.0079(5) -0.0017(4)
C4 0.0193(5) 0.0245(6) 0.0425(7) -0.0055(5) -0.0035(4) 0.0027(4)
C5 0.0224(5) 0.0205(5) 0.0311(6) -0.0008(4) -0.0009(4) 0.0022(4)
C6 0.0201(5) 0.0163(5) 0.0281(5) -0.0012(4) 0.0017(4) -0.0002(4)
C7 0.0195(4) 0.0167(5) 0.0252(5) 0.0026(4) 0.0012(4) 0.0004(4)
C8 0.0195(5) 0.0231(5) 0.0261(5) 0.0025(4) 0.0002(4) 0.0006(4)
C9 0.0245(5) 0.0271(5) 0.0266(5) -0.0028(5) -0.0021(4) 0.0038(4)
C10 0.0253(5) 0.0331(6) 0.0236(5) 0.0023(5) 0.0035(4) 0.0063(5)
C11 0.0231(5) 0.0280(6) 0.0299(6) 0.0061(5) 0.0029(4) -0.0002(4)
C12 0.0223(5) 0.0223(5) 0.0267(5) 0.0024(4) -0.0002(4) -0.0002(4)
C13 0.0186(4) 0.0199(5) 0.0238(5) 0.0037(4) -0.0004(4) 0.0036(4)
C14 0.0185(4) 0.0226(5) 0.0252(5) 0.0024(4) 0.0024(4) -0.0012(4)
C15 0.0212(5) 0.0246(5) 0.0248(5) 0.0004(4) 0.0025(4) -0.0024(4)
C16 0.0267(5) 0.0284(6) 0.0227(5) -0.0011(5) 0.0034(4) -0.0012(5)
C17 0.0269(5) 0.0289(6) 0.0208(5) 0.0000(4) 0.0040(4) -0.0038(4)
C18 0.0309(6) 0.0319(6) 0.0223(5) -0.0010(5) 0.0046(4) -0.0018(5)
C19 0.0287(6) 0.0374(7) 0.0324(6) 0.0049(5) 0.0078(5) 0.0049(5)
C20 0.0229(5) 0.0470(7) 0.0308(6) 0.0069(6) -0.0009(4) -0.0027(5)
C21 0.0306(6) 0.0385(7) 0.0276(6) -0.0011(5) -0.0019(4) -0.0095(5)
C22 0.0281(5) 0.0293(6) 0.0264(6) -0.0012(5) 0.0034(4) -0.0031(5)
C23 0.0219(5) 0.0302(6) 0.0194(5) 0.0026(4) 0.0038(4) -0.0036(4)
O1 0.0219(4) 0.0289(4) 0.0265(4) 0.0036(3) 0.0026(3) -0.0038(3)

loop_
_atom_type_symbol
_atom_type_description
_atom_type_scat_dispersion_real
_atom_type_scat_dispersion_imag
_atom_type_scat_source
C C 0.0181 0.0091 'International Tables Vol C Tables 4.2.6.8 and 6.1.1.4'
H H 0.0000 0.0000 'International Tables Vol C Tables 4.2.6.8 and 6.1.1.4'
O O 0.0492 0.0322 'International Tables Vol C Tables 4.2.6.8 and 6.1.1.4'

loop_
_geom_angle_atom_site_label_1
_geom_angle_atom_site_label_2
_geom_angle_atom_site_label_3
_geom_angle
O1 C1 C2 116.90(10)
O1 C1 C6 121.16(9)
C2 C1 C6 121.86(10)
C3 C2 C1 119.13(11)
C3 C2 H2 120.4
C1 C2 H2 120.4
C2 C3 C4 120.40(10)
C2 C3 H3 119.8
C4 C3 H3 119.8
C3 C4 C5 120.12(10)
C3 C4 H4 119.9
C5 C4 H4 119.9
C4 C5 C6 120.60(11)
C4 C5 H5 119.7
C6 C5 H5 119.7
C1 C6 C5 117.81(9)
C1 C6 C7 117.76(9)
C5 C6 C7 124.42(10)
C14 C7 C6 117.33(10)
C14 C7 C13 120.51(9)
C6 C7 C13 122.01(9)
C9 C8 C13 120.57(10)
C9 C8 H8 119.7
C13 C8 H8 119.7
C10 C9 C8 120.51(11)
C10 C9 H9 119.7
C8 C9 H9 119.7
C11 C10 C9 119.47(11)
C11 C10 H10 120.3
C9 C10 H10 120.3
C12 C11 C10 120.25(10)
C12 C11 H11 119.9
C10 C11 H11 119.9
C11 C12 C13 120.80(10)
C11 C12 H12 119.6
C13 C12 H12 119.6
C8 C13 C12 118.40(10)
C8 C13 C7 121.46(9)
C12 C13 C7 120.00(10)
C7 C14 C15 120.32(9)
C7 C14 H14 119.8
C15 C14 H14 119.8
O1 C15 C16 107.25(9)
O1 C15 C14 110.34(9)
C16 C15 C14 111.45(9)
O1 C15 H15 109.3
C16 C15 H15 109.3
C14 C15 H15 109.3
C17 C16 C15 173.87(11)
C16 C17 C23 179.67(14)
C19 C18 C23 120.01(11)
C19 C18 H18 120.0
C23 C18 H18 120.0
C18 C19 C20 120.05(12)
C18 C19 H19 120.0
C20 C19 H19 120.0
C21 C20 C19 120.35(11)
C21 C20 H20 119.8
C19 C20 H20 119.8
C20 C21 C22 120.33(11)
C20 C21 H21 119.8
C22 C21 H21 119.8
C21 C22 C23 119.69(11)
C21 C22 H22 120.2
C23 C22 H22 120.2
C22 C23 C18 119.55(10)
C22 C23 C17 120.13(11)
C18 C23 C17 120.31(10)
C1 O1 C15 113.05(8)

loop_
_geom_bond_atom_site_label_1
_geom_bond_atom_site_label_2
_geom_bond_distance
C1 O1 1.3830(13)
C1 C2 1.3906(15)
C1 C6 1.3959(15)
C2 C3 1.3862(17)
C2 H2 0.9500
C3 C4 1.3869(18)
C3 H3 0.9500
C4 C5 1.3911(16)
C4 H4 0.9500
C5 C6 1.4047(15)
C5 H5 0.9500
C6 C7 1.4816(13)
C7 C14 1.3377(14)
C7 C13 1.4850(14)
C8 C9 1.3903(16)
C8 C13 1.3961(15)
C8 H8 0.9500
C9 C10 1.3885(17)
C9 H9 0.9500
C10 C11 1.3880(17)
C10 H10 0.9500
C11 C12 1.3879(16)
C11 H11 0.9500
C12 C13 1.4025(15)
C12 H12 0.9500
C14 C15 1.5086(15)
C14 H14 0.9500
C15 O1 1.4512(12)
C15 C16 1.4687(15)
C15 H15 1.0000
C16 C17 1.1934(16)
C17 C23 1.4413(14)
C18 C19 1.3840(16)
C18 C23 1.4015(17)
C18 H18 0.9500
C19 C20 1.3849(19)
C19 H19 0.9500
C20 C21 1.3844(19)
C20 H20 0.9500
C21 C22 1.3862(16)
C21 H21 0.9500
C22 C23 1.3995(16)
C22 H22 0.9500

loop_
_geom_torsion_atom_site_label_1
_geom_torsion_atom_site_label_2
_geom_torsion_atom_site_label_3
_geom_torsion_atom_site_label_4
_geom_torsion
O1 C1 C2 C3 177.51(10)
C6 C1 C2 C3 0.96(17)
C1 C2 C3 C4 1.34(17)
C2 C3 C4 C5 -1.36(17)
C3 C4 C5 C6 -0.91(17)
O1 C1 C6 C5 -179.54(9)
C2 C1 C6 C5 -3.13(16)
O1 C1 C6 C7 -0.85(15)
C2 C1 C6 C7 175.56(10)
C4 C5 C6 C1 3.08(16)
C4 C5 C6 C7 -175.51(10)
C1 C6 C7 C14 17.66(14)
C5 C6 C7 C14 -163.75(10)
C1 C6 C7 C13 -157.90(10)
C5 C6 C7 C13 20.70(16)
C13 C8 C9 C10 0.34(16)
C8 C9 C10 C11 0.09(16)
C9 C10 C11 C12 -0.24(16)
C10 C11 C12 C13 -0.05(16)
C9 C8 C13 C12 -0.61(15)
C9 C8 C13 C7 175.07(9)
C11 C12 C13 C8 0.47(15)
C11 C12 C13 C7 -175.28(9)
C14 C7 C13 C8 -139.21(11)
C6 C7 C13 C8 36.21(14)
C14 C7 C13 C12 36.41(14)
C6 C7 C13 C12 -148.17(10)
C6 C7 C14 C15 1.98(15)
C13 C7 C14 C15 177.60(9)
C7 C14 C15 O1 -35.85(14)
C7 C14 C15 C16 -154.89(10)
O1 C15 C16 C17 -146.3(11)
C14 C15 C16 C17 -25.4(12)
C15 C16 C17 C23 -90(22)
C23 C18 C19 C20 -0.66(18)
C18 C19 C20 C21 1.01(18)
C19 C20 C21 C22 -0.22(18)
C20 C21 C22 C23 -0.91(17)
C21 C22 C23 C18 1.25(16)
C21 C22 C23 C17 -178.22(10)
C19 C18 C23 C22 -0.47(16)
C19 C18 C23 C17 179.00(10)
C16 C17 C23 C22 -10(22)
C16 C17 C23 C18 170(100)
C2 C1 O1 C15 148.90(10)
C6 C1 O1 C15 -34.52(13)
C16 C15 O1 C1 172.38(9)
C14 C15 O1 C1 50.81(11)
